data_1570804
loop_
_publ_author_name
'Lv, Youming'
'Ye, Hebo'
'You, Lei'

_publ_section_title
;
 Multiple control of azoquinoline based molecular photoswitches.
;
_journal_issue 9
_journal_name_full 'Chemical science'
_journal_page_first 3290
_journal_page_last 3299
_journal_paper_doi 10.1039/d3sc05879d
_journal_volume 15
_journal_year 2024
_chemical_absolute_configuration unk
_chemical_formula_moiety 'C17 H11 N3 O3'
_chemical_formula_sum 'C17 H11 N3 O3'
_chemical_formula_weight 305.29
_space_group_crystal_system monoclinic
_space_group_IT_number 4
_space_group_name_Hall 'P 2yb'
_space_group_name_H-M_alt 'P 1 21 1'
_atom_sites_solution_hydrogens geom
_atom_sites_solution_primary dual
_audit_creation_date 2023-11-02
_audit_creation_method
;
Olex2 1.5
(compiled 2022.04.07 svn.rca3783a0 for OlexSys, GUI svn.r6498)
;
_audit_update_record
;
2023-11-02 deposited with the CCDC.	2024-01-18 downloaded from the CCDC.
;
_cell_angle_alpha 90
_cell_angle_beta 94.161(7)
_cell_angle_gamma 90
_cell_formula_units_Z 2
_cell_length_a 3.9819(3)
_cell_length_b 14.7672(9)
_cell_length_c 11.4435(8)
_cell_measurement_reflns_used 6131
_cell_measurement_temperature 293(2)
_cell_measurement_theta_max 51.6710
_cell_measurement_theta_min 3.3480
_cell_volume 671.12(8)
_computing_molecular_graphics 'Olex2 1.5 (Dolomanov et al., 2009)'
_computing_publication_material 'Olex2 1.5 (Dolomanov et al., 2009)'
_computing_structure_refinement 'SHELXL 2018/3 (Sheldrick, 2015)'
_computing_structure_solution 'SHELXT 2018/2 (Sheldrick, 2018)'
_diffrn_ambient_temperature 293(2)
_diffrn_measured_fraction_theta_full 0.997
_diffrn_measured_fraction_theta_max 0.961
_diffrn_measurement_device_type 'ROD, Synergy Custom system, HyPix'
_diffrn_radiation_type GaK\a
_diffrn_radiation_wavelength 1.3405
_diffrn_reflns_av_R_equivalents 0.1271
_diffrn_reflns_av_unetI/netI 0.1042
_diffrn_reflns_Laue_measured_fraction_full 0.997
_diffrn_reflns_Laue_measured_fraction_max 0.961
_diffrn_reflns_limit_h_max 5
_diffrn_reflns_limit_h_min -5
_diffrn_reflns_limit_k_max 15
_diffrn_reflns_limit_k_min -19
_diffrn_reflns_limit_l_max 14
_diffrn_reflns_limit_l_min -14
_diffrn_reflns_number 6959
_diffrn_reflns_point_group_measured_fraction_full 0.846
_diffrn_reflns_point_group_measured_fraction_max 0.797
_diffrn_reflns_theta_full 53.543
_diffrn_reflns_theta_max 61.121
_diffrn_reflns_theta_min 3.367
_exptl_absorpt_coefficient_mu 0.562
_exptl_crystal_colour red
_exptl_crystal_density_diffrn 1.511
_exptl_crystal_description granular
_exptl_crystal_F_000 316
_refine_diff_density_max 0.245
_refine_diff_density_min -0.218
_refine_diff_density_rms 0.061
_refine_ls_abs_structure_details
;
 Classical Flack method preferred over Parsons because s.u. lower.
;
_refine_ls_abs_structure_Flack 0.5(7)
_refine_ls_extinction_method none
_refine_ls_goodness_of_fit_ref 1.013
_refine_ls_hydrogen_treatment constr
_refine_ls_matrix_type full
_refine_ls_number_parameters 209
_refine_ls_number_reflns 2501
_refine_ls_number_restraints 1
_refine_ls_restrained_S_all 1.013
_refine_ls_R_factor_all 0.0863
_refine_ls_R_factor_gt 0.0653
_refine_ls_shift/su_max 0.000
_refine_ls_shift/su_mean 0.000
_refine_ls_structure_factor_coef Fsqd
_refine_ls_weighting_details 'w=1/[\s^2^(Fo^2^)+(0.1050P)^2^] where P=(Fo^2^+2Fc^2^)/3'
_refine_ls_weighting_scheme calc
_refine_ls_wR_factor_gt 0.1683
_refine_ls_wR_factor_ref 0.1811
_reflns_Friedel_coverage 0.596
_reflns_Friedel_fraction_full 0.683
_reflns_Friedel_fraction_max 0.619
_reflns_number_gt 1921
_reflns_number_total 2501
_reflns_threshold_expression 'I > 2\s(I)'
_cod_data_source_file d3sc05879d2.cif
_cod_data_source_block E-1
_cod_depositor_comments 'Adding full bibliography for 1570804--1570808.cif.'
_cod_database_code 1570804
_shelx_shelxl_version_number 2018/3
_shelx_space_group_comment
;
The symmetry employed for this shelxl refinement is uniquely defined
by the following loop, which should always be used as a source of
symmetry information in preference to the above space-group names.
They are only intended as comments.
;
_olex2_refinement_description
;
1. Fixed Uiso
 At 1.2 times of:
  All C(H) groups
 At 1.5 times of:
  All O(H) groups
2.a Ternary CH refined with riding coordinates:
 C00F(H00F)
2.b Aromatic/amide H refined with riding coordinates:
 C00E(H00E), C00G(H00G), C00H(H00H), C00I(H00I), C00J(H00J), C00K(H00K),
 C00L(H00L), C00M(H00M), C00N(H00N)
2.c Idealised tetrahedral OH refined as rotating group:
 O002(H002)
;
_olex2_submission_special_instructions 'No special instructions were received'

loop_
_space_group_symop_operation_xyz
'x, y, z'
'-x, y+1/2, -z'

loop_
_atom_site_label
_atom_site_type_symbol
_atom_site_fract_x
_atom_site_fract_y
_atom_site_fract_z
_atom_site_U_iso_or_equiv
_atom_site_adp_type
_atom_site_occupancy
_atom_site_site_symmetry_order
_atom_site_calc_flag
_atom_site_refinement_flags_posn
_atom_site_refinement_flags_adp
_atom_site_refinement_flags_occupancy
_atom_site_disorder_assembly
_atom_site_disorder_group
O001 O 0.4042(10) 0.2349(2) 0.4909(3) 0.0511(9) Uani 1 1 d . . . . .
O002 O 0.4614(9) 0.2764(2) 0.6876(3) 0.0516(9) Uani 1 1 d . . . . .
H002 H 0.379636 0.241772 0.733787 0.077 Uiso 1 1 calc R U . . .
O003 O 0.5931(11) 0.2671(2) 0.3173(3) 0.0616(11) Uani 1 1 d . . . . .
N004 N 0.8182(10) 0.6887(2) 0.1275(3) 0.0406(9) Uani 1 1 d . . . . .
N005 N 0.4893(10) 0.5423(2) 0.2165(3) 0.0410(9) Uani 1 1 d . . . . .
N006 N 0.4212(11) 0.4652(3) 0.2537(3) 0.0451(9) Uani 1 1 d . . . . .
C007 C 0.7198(12) 0.6198(3) 0.0525(4) 0.0350(9) Uani 1 1 d . . . . .
C008 C 0.5558(11) 0.5421(3) 0.0960(3) 0.0351(9) Uani 1 1 d . . . . .
C009 C 0.3297(12) 0.3825(3) 0.4310(4) 0.0364(9) Uani 1 1 d . . . . .
C00A C 0.2197(12) 0.3767(3) 0.5425(4) 0.0385(9) Uani 1 1 d . . . . .
C00B C 0.4592(12) 0.2922(3) 0.4008(4) 0.0425(10) Uani 1 1 d . . . . .
C00C C 0.3235(12) 0.4650(3) 0.3710(4) 0.0395(10) Uani 1 1 d . . . . .
C00D C 0.7802(12) 0.6226(3) -0.0673(4) 0.0386(10) Uani 1 1 d . . . . .
C00E C 0.4529(13) 0.4733(3) 0.0212(4) 0.0446(11) Uani 1 1 d . . . . .
H00E H 0.345159 0.423006 0.050050 0.054 Uiso 1 1 calc R U . . .
C00F C 0.2556(12) 0.2814(3) 0.5875(4) 0.0412(10) Uani 1 1 d . . . . .
H00F H 0.034134 0.255738 0.600101 0.049 Uiso 1 1 calc R U . . .
C00G C 0.5084(13) 0.4779(3) -0.0988(4) 0.0478(11) Uani 1 1 d . . . . .
H00G H 0.438512 0.430632 -0.148523 0.057 Uiso 1 1 calc R U . . .
C00H C 0.9807(13) 0.7575(3) 0.0841(5) 0.0470(11) Uani 1 1 d . . . . .
H00H H 1.048581 0.804437 0.134644 0.056 Uiso 1 1 calc R U . . .
C00I C 0.9525(14) 0.6984(3) -0.1092(4) 0.0485(12) Uani 1 1 d . . . . .
H00I H 0.993499 0.702750 -0.187984 0.058 Uiso 1 1 calc R U . . .
C00J C 0.0942(14) 0.4520(3) 0.5970(4) 0.0481(12) Uani 1 1 d . . . . .
H00J H 0.015729 0.447745 0.671373 0.058 Uiso 1 1 calc R U . . .
C00K C 1.0573(13) 0.7646(3) -0.0328(5) 0.0494(12) Uani 1 1 d . . . . .
H00K H 1.178293 0.813942 -0.057810 0.059 Uiso 1 1 calc R U . . .
C00L C 0.6644(13) 0.5515(3) -0.1424(4) 0.0466(11) Uani 1 1 d . . . . .
H00L H 0.694820 0.554910 -0.222114 0.056 Uiso 1 1 calc R U . . .
C00M C 0.1986(14) 0.5407(3) 0.4264(4) 0.0491(12) Uani 1 1 d . . . . .
H00M H 0.189192 0.596244 0.387945 0.059 Uiso 1 1 calc R U . . .
C00N C 0.0888(15) 0.5341(3) 0.5377(4) 0.0554(13) Uani 1 1 d . . . . .
H00N H 0.009680 0.585518 0.573608 0.066 Uiso 1 1 calc R U . . .

loop_
_atom_site_aniso_label
_atom_site_aniso_U_11
_atom_site_aniso_U_22
_atom_site_aniso_U_33
_atom_site_aniso_U_23
_atom_site_aniso_U_13
_atom_site_aniso_U_12
O001 0.081(2) 0.0299(16) 0.0448(19) 0.0046(13) 0.0205(17) 0.0061(15)
O002 0.073(2) 0.050(2) 0.0329(16) 0.0143(14) 0.0121(15) -0.0027(17)
O003 0.096(3) 0.047(2) 0.045(2) -0.0056(16) 0.0304(19) 0.0104(19)
N004 0.056(2) 0.0324(18) 0.035(2) -0.0020(15) 0.0125(16) -0.0017(16)
N005 0.058(2) 0.0343(19) 0.0317(17) 0.0032(15) 0.0112(15) -0.0006(17)
N006 0.071(3) 0.0330(19) 0.033(2) 0.0071(15) 0.0160(18) -0.0011(18)
C007 0.049(2) 0.0283(18) 0.0285(19) 0.0023(15) 0.0113(16) 0.0049(17)
C008 0.050(2) 0.0290(18) 0.0277(19) 0.0048(17) 0.0115(16) 0.0046(18)
C009 0.053(2) 0.0285(19) 0.029(2) 0.0029(16) 0.0113(17) 0.0010(17)
C00A 0.050(2) 0.033(2) 0.034(2) 0.0008(18) 0.0141(17) -0.0007(18)
C00B 0.057(3) 0.034(2) 0.037(2) 0.0011(17) 0.0111(19) 0.0017(19)
C00C 0.055(3) 0.032(2) 0.033(2) 0.0016(17) 0.0130(19) -0.001(2)
C00D 0.051(2) 0.0331(19) 0.034(2) 0.0062(17) 0.0170(18) 0.0094(18)
C00E 0.059(3) 0.032(2) 0.044(2) -0.0010(19) 0.013(2) 0.000(2)
C00F 0.052(3) 0.035(2) 0.037(2) 0.0069(18) 0.0155(18) 0.0002(19)
C00G 0.066(3) 0.038(2) 0.041(2) -0.0084(19) 0.007(2) 0.002(2)
C00H 0.060(3) 0.0318(19) 0.050(3) 0.0005(18) 0.010(2) -0.0037(19)
C00I 0.062(3) 0.045(3) 0.041(3) 0.012(2) 0.025(2) 0.007(2)
C00J 0.073(3) 0.043(2) 0.032(2) 0.0017(19) 0.022(2) 0.009(2)
C00K 0.057(3) 0.039(2) 0.055(3) 0.012(2) 0.020(2) -0.001(2)
C00L 0.064(3) 0.045(3) 0.032(2) 0.0005(19) 0.0154(19) 0.010(2)
C00M 0.079(3) 0.030(2) 0.040(2) 0.0025(19) 0.018(2) 0.004(2)
C00N 0.081(4) 0.038(2) 0.049(3) -0.003(2) 0.025(2) 0.010(2)

loop_
_atom_type_symbol
_atom_type_description
_atom_type_scat_dispersion_real
_atom_type_scat_dispersion_imag
_atom_type_scat_source
C C 0.0137 0.0067 'International Tables Vol C Tables 4.2.6.8 and 6.1.1.4'
H H 0.0000 0.0000 'International Tables Vol C Tables 4.2.6.8 and 6.1.1.4'
N N 0.0241 0.0134 'International Tables Vol C Tables 4.2.6.8 and 6.1.1.4'
O O 0.0389 0.0241 'International Tables Vol C Tables 4.2.6.8 and 6.1.1.4'

loop_
_geom_angle_atom_site_label_1
_geom_angle_atom_site_label_2
_geom_angle_atom_site_label_3
_geom_angle
_geom_angle_site_symmetry_1
_geom_angle_site_symmetry_3
_geom_angle_publ_flag
C00B O001 C00F 112.2(3) . . ?
C00F O002 H002 109.5 . . ?
C00H N004 C007 117.5(4) . . ?
N006 N005 C008 112.9(3) . . ?
N005 N006 C00C 113.9(4) . . ?
N004 C007 C008 119.8(3) . . ?
N004 C007 C00D 121.7(4) . . ?
C00D C007 C008 118.6(3) . . ?
N005 C008 C007 117.3(3) . . ?
C00E C008 N005 122.6(4) . . ?
C00E C008 C007 120.1(4) . . ?
C00A C009 C00B 107.4(3) . . ?
C00A C009 C00C 120.8(4) . . ?
C00C C009 C00B 131.7(4) . . ?
C009 C00A C00F 110.2(4) . . ?
C009 C00A C00J 121.0(4) . . ?
C00J C00A C00F 128.8(4) . . ?
O001 C00B C009 107.7(3) . . ?
O003 C00B O001 121.5(4) . . ?
O003 C00B C009 130.8(4) . . ?
C009 C00C N006 118.0(4) . . ?
C00M C00C N006 123.8(4) . . ?
C00M C00C C009 118.0(4) . . ?
C007 C00D C00I 118.4(4) . . ?
C007 C00D C00L 119.9(4) . . ?
C00L C00D C00I 121.7(4) . . ?
C008 C00E H00E 119.6 . . ?
C008 C00E C00G 120.8(4) . . ?
C00G C00E H00E 119.6 . . ?
O001 C00F C00A 102.4(3) . . ?
O001 C00F H00F 110.4 . . ?
O002 C00F O001 111.0(4) . . ?
O002 C00F C00A 112.0(4) . . ?
O002 C00F H00F 110.4 . . ?
C00A C00F H00F 110.4 . . ?
C00E C00G H00G 119.9 . . ?
C00L C00G C00E 120.2(4) . . ?
C00L C00G H00G 119.9 . . ?
N004 C00H H00H 117.8 . . ?
N004 C00H C00K 124.4(5) . . ?
C00K C00H H00H 117.8 . . ?
C00D C00I H00I 120.5 . . ?
C00K C00I C00D 119.0(4) . . ?
C00K C00I H00I 120.5 . . ?
C00A C00J H00J 120.9 . . ?
C00A C00J C00N 118.3(4) . . ?
C00N C00J H00J 120.9 . . ?
C00H C00K H00K 120.5 . . ?
C00I C00K C00H 119.0(4) . . ?
C00I C00K H00K 120.5 . . ?
C00D C00L H00L 119.8 . . ?
C00G C00L C00D 120.5(4) . . ?
C00G C00L H00L 119.8 . . ?
C00C C00M H00M 119.7 . . ?
C00N C00M C00C 120.6(4) . . ?
C00N C00M H00M 119.7 . . ?
C00J C00N H00N 119.4 . . ?
C00M C00N C00J 121.3(4) . . ?
C00M C00N H00N 119.4 . . ?

loop_
_geom_bond_atom_site_label_1
_geom_bond_atom_site_label_2
_geom_bond_distance
_geom_bond_site_symmetry_2
_geom_bond_publ_flag
O001 C00B 1.363(5) . ?
O001 C00F 1.461(5) . ?
O002 H002 0.8200 . ?
O002 C00F 1.361(6) . ?
O003 C00B 1.187(5) . ?
N004 C007 1.371(6) . ?
N004 C00H 1.321(6) . ?
N005 N006 1.251(5) . ?
N005 C008 1.422(5) . ?
N006 C00C 1.424(5) . ?
C007 C008 1.428(5) . ?
C007 C00D 1.410(5) . ?
C008 C00E 1.372(6) . ?
C009 C00A 1.381(5) . ?
C009 C00B 1.480(6) . ?
C009 C00C 1.398(5) . ?
C00A C00F 1.502(6) . ?
C00A C00J 1.386(6) . ?
C00C C00M 1.395(6) . ?
C00D C00I 1.414(6) . ?
C00D C00L 1.414(7) . ?
C00E H00E 0.9300 . ?
C00E C00G 1.409(6) . ?
C00F H00F 0.9800 . ?
C00G H00G 0.9300 . ?
C00G C00L 1.364(7) . ?
C00H H00H 0.9300 . ?
C00H C00K 1.396(7) . ?
C00I H00I 0.9300 . ?
C00I C00K 1.358(8) . ?
C00J H00J 0.9300 . ?
C00J C00N 1.388(7) . ?
C00K H00K 0.9300 . ?
C00L H00L 0.9300 . ?
C00M H00M 0.9300 . ?
C00M C00N 1.379(6) . ?
C00N H00N 0.9300 . ?

loop_
_geom_torsion_atom_site_label_1
_geom_torsion_atom_site_label_2
_geom_torsion_atom_site_label_3
_geom_torsion_atom_site_label_4
_geom_torsion
_geom_torsion_site_symmetry_1
_geom_torsion_site_symmetry_2
_geom_torsion_site_symmetry_3
_geom_torsion_site_symmetry_4
_geom_torsion_publ_flag
N004 C007 C008 N005 2.6(6) . . . . ?
N004 C007 C008 C00E 179.2(4) . . . . ?
N004 C007 C00D C00I 1.2(6) . . . . ?
N004 C007 C00D C00L -177.9(4) . . . . ?
N004 C00H C00K C00I 1.9(8) . . . . ?
N005 N006 C00C C009 -163.2(4) . . . . ?
N005 N006 C00C C00M 21.7(7) . . . . ?
N005 C008 C00E C00G 176.7(4) . . . . ?
N006 N005 C008 C007 -164.0(4) . . . . ?
N006 N005 C008 C00E 19.6(6) . . . . ?
N006 C00C C00M C00N 175.9(5) . . . . ?
C007 N004 C00H C00K 0.2(7) . . . . ?
C007 C008 C00E C00G 0.3(7) . . . . ?
C007 C00D C00I C00K 0.9(7) . . . . ?
C007 C00D C00L C00G -3.1(7) . . . . ?
C008 N005 N006 C00C -174.5(4) . . . . ?
C008 C007 C00D C00I -178.0(4) . . . . ?
C008 C007 C00D C00L 3.0(6) . . . . ?
C008 C00E C00G C00L -0.4(7) . . . . ?
C009 C00A C00F O001 1.3(5) . . . . ?
C009 C00A C00F O002 120.3(4) . . . . ?
C009 C00A C00J C00N -1.4(8) . . . . ?
C009 C00C C00M C00N 0.8(8) . . . . ?
C00A C009 C00B O001 3.6(5) . . . . ?
C00A C009 C00B O003 -175.6(5) . . . . ?
C00A C009 C00C N006 -176.3(4) . . . . ?
C00A C009 C00C C00M -0.9(7) . . . . ?
C00A C00J C00N C00M 1.3(9) . . . . ?
C00B O001 C00F O002 -118.7(4) . . . . ?
C00B O001 C00F C00A 1.1(5) . . . . ?
C00B C009 C00A C00F -3.0(5) . . . . ?
C00B C009 C00A C00J 177.8(4) . . . . ?
C00B C009 C00C N006 8.2(8) . . . . ?
C00B C009 C00C C00M -176.4(5) . . . . ?
C00C C009 C00A C00F -179.5(4) . . . . ?
C00C C009 C00A C00J 1.3(8) . . . . ?
C00C C009 C00B O001 179.6(5) . . . . ?
C00C C009 C00B O003 0.4(9) . . . . ?
C00C C00M C00N C00J -1.0(9) . . . . ?
C00D C007 C008 N005 -178.2(4) . . . . ?
C00D C007 C008 C00E -1.6(6) . . . . ?
C00D C00I C00K C00H -2.4(8) . . . . ?
C00E C00G C00L C00D 1.8(8) . . . . ?
C00F O001 C00B O003 176.4(5) . . . . ?
C00F O001 C00B C009 -2.9(5) . . . . ?
C00F C00A C00J C00N 179.5(5) . . . . ?
C00H N004 C007 C008 177.4(4) . . . . ?
C00H N004 C007 C00D -1.7(6) . . . . ?
C00I C00D C00L C00G 177.9(5) . . . . ?
C00J C00A C00F O001 -179.5(5) . . . . ?
C00J C00A C00F O002 -60.5(7) . . . . ?
C00L C00D C00I C00K 179.9(5) . . . . ?
